data_7127927
loop_
_publ_author_name
'Denker, Lars'
'Trzaskowski, Bartosz'
'Frank, Ren\'e'

_publ_section_title
;
 &quot;Give me five&quot; - an amino imidazoline-2-imine ligand stabilises
 the first neutral five-membered cyclic triel(I) carbenoides.
;
_journal_issue 22
_journal_name_full 'Chemical communications (Cambridge, England)'
_journal_page_first 2816
_journal_page_last 2819
_journal_paper_doi 10.1039/d1cc00010a
_journal_volume 57
_journal_year 2021
_chemical_formula_moiety 'C33 H41 Fe Ga N4 O4'
_chemical_formula_sum 'C33 H41 Fe Ga N4 O4'
_chemical_formula_weight 683.27
_space_group_crystal_system monoclinic
_space_group_IT_number 15
_space_group_name_Hall '-C 2yc'
_space_group_name_H-M_alt 'C 1 2/c 1'
_atom_sites_solution_hydrogens geom
_atom_sites_solution_primary iterative
_atom_sites_solution_secondary difmap
_audit_creation_method SHELXL-2018/3
_audit_update_record
;
2021-02-01 deposited with the CCDC.	2021-02-09 downloaded from the CCDC.
;
_cell_angle_alpha 90
_cell_angle_beta 94.4300(10)
_cell_angle_gamma 90
_cell_formula_units_Z 8
_cell_length_a 21.5254(2)
_cell_length_b 10.26190(10)
_cell_length_c 30.7840(3)
_cell_measurement_reflns_used 105167
_cell_measurement_temperature 100(2)
_cell_measurement_theta_max 37.5410
_cell_measurement_theta_min 2.9060
_cell_volume 6779.61(11)
_computing_cell_refinement
;
 CrysAlisPro 1.171.40.50a (Rigaku Oxford Diffraction, 2018)
;
_computing_data_collection
;
 CrysAlisPro 1.171.40.50a (Rigaku Oxford Diffraction, 2018)
;
_computing_data_reduction
;
 CrysAlisPro 1.171.40.50a (Rigaku Oxford Diffraction, 2018)
;
_computing_molecular_graphics 'Mercury 3.10, distributed by CCDC'
_computing_publication_material 'OLEX2 v1.3 (O. V. Dolomanov et al., J. Appl. Cryst., 2009, 42, 339-341)'
_computing_structure_refinement 'SHELXL-2018/3 (G. M. Sheldrick, Acta Cryst., 2015, C71, 3-8)'
_computing_structure_solution 'SHELXT-2014/5 (G. M. Sheldrick, Acta Cryst., 2015, A71, 3-8)'
_diffrn_ambient_temperature 100(2)
_diffrn_detector_area_resol_mean 10.0000
_diffrn_measured_fraction_theta_full 0.999
_diffrn_measured_fraction_theta_max 0.977
_diffrn_measurement_device_type 'XtaLAB Synergy, Single source at offset/far, HyPix'
_diffrn_measurement_method '\w scans'
_diffrn_radiation_type MoK\a
_diffrn_radiation_wavelength 0.71073
_diffrn_reflns_av_R_equivalents 0.0571
_diffrn_reflns_av_unetI/netI 0.0231
_diffrn_reflns_Laue_measured_fraction_full 0.999
_diffrn_reflns_Laue_measured_fraction_max 0.977
_diffrn_reflns_limit_h_max 36
_diffrn_reflns_limit_h_min -36
_diffrn_reflns_limit_k_max 17
_diffrn_reflns_limit_k_min -17
_diffrn_reflns_limit_l_max 52
_diffrn_reflns_limit_l_min -52
_diffrn_reflns_number 291598
_diffrn_reflns_point_group_measured_fraction_full 0.999
_diffrn_reflns_point_group_measured_fraction_max 0.977
_diffrn_reflns_theta_full 35.000
_diffrn_reflns_theta_max 37.642
_diffrn_reflns_theta_min 2.918
_diffrn_source 'micro-focus sealed X-ray tube'
_exptl_absorpt_coefficient_mu 1.263
_exptl_absorpt_correction_T_max 0.559
_exptl_absorpt_correction_T_min 0.079
_exptl_absorpt_correction_type gaussian
_exptl_absorpt_process_details
;
CrysAlisPro 1.171.40.59a (Rigaku Oxford Diffraction, 2019)
Numerical absorption correction based on gaussian integration over
			a multifaceted crystal model
Empirical absorption correction using spherical harmonics,
 implemented in SCALE3 ABSPACK scaling algorithm.
Empirical correction (ABSPACK) includes:
- Absorption correction using spherical harmonics
- Frame scaling
;
_exptl_crystal_colour colourless
_exptl_crystal_density_diffrn 1.339
_exptl_crystal_description irregular
_exptl_crystal_F_000 2848
_exptl_crystal_recrystallization_method
;
 From a solution in PhMe layered with n-pentane at -40 deg C.
;
_exptl_crystal_size_max 0.338
_exptl_crystal_size_mid 0.251
_exptl_crystal_size_min 0.238
_refine_diff_density_max 1.147
_refine_diff_density_min -0.489
_refine_diff_density_rms 0.069
_refine_ls_extinction_method none
_refine_ls_goodness_of_fit_ref 1.039
_refine_ls_hydrogen_treatment constr
_refine_ls_matrix_type full
_refine_ls_number_parameters 398
_refine_ls_number_reflns 17624
_refine_ls_number_restraints 0
_refine_ls_restrained_S_all 1.039
_refine_ls_R_factor_all 0.0396
_refine_ls_R_factor_gt 0.0316
_refine_ls_shift/su_max 0.004
_refine_ls_shift/su_mean 0.000
_refine_ls_structure_factor_coef Fsqd
_refine_ls_weighting_details 'w=1/[\s^2^(Fo^2^)+(0.0430P)^2^+2.8009P] where P=(Fo^2^+2Fc^2^)/3'
_refine_ls_weighting_scheme calc
_refine_ls_wR_factor_gt 0.0787
_refine_ls_wR_factor_ref 0.0817
_reflns_number_gt 15228
_reflns_number_total 17624
_reflns_threshold_expression 'I > 2\s(I)'
_cod_data_source_file d1cc00010a2.cif
_cod_data_source_block ld01ld
_cod_depositor_comments 'Adding full bibliography for 7127923--7127929.cif.'
_cod_original_sg_symbol_H-M 'C 2/c'
_cod_database_code 7127927
_shelx_shelxl_version_number 2018/3
_shelx_space_group_comment
;
The symmetry employed for this shelxl refinement is uniquely defined
by the following loop, which should always be used as a source of
symmetry information in preference to the above space-group names.
They are only intended as comments.
;

loop_
_space_group_symop_operation_xyz
'x, y, z'
'-x, y, -z+1/2'
'x+1/2, y+1/2, z'
'-x+1/2, y+1/2, -z+1/2'
'-x, -y, -z'
'x, -y, z-1/2'
'-x+1/2, -y+1/2, -z'
'x+1/2, -y+1/2, z-1/2'

loop_
_atom_site_label
_atom_site_type_symbol
_atom_site_fract_x
_atom_site_fract_y
_atom_site_fract_z
_atom_site_U_iso_or_equiv
_atom_site_adp_type
_atom_site_occupancy
_atom_site_site_symmetry_order
_atom_site_calc_flag
_atom_site_refinement_flags_posn
_atom_site_refinement_flags_adp
_atom_site_refinement_flags_occupancy
_atom_site_disorder_assembly
_atom_site_disorder_group
Ga1 Ga 0.31960(2) 0.70632(2) 0.37266(2) 0.01553(2) Uani 1 1 d . . . . .
Fe1 Fe 0.30962(2) 0.49200(2) 0.35501(2) 0.01859(3) Uani 1 1 d . . . . .
O1 O 0.29501(4) 0.21347(7) 0.33486(3) 0.03124(16) Uani 1 1 d . . . . .
O2 O 0.33006(5) 0.46976(8) 0.45024(3) 0.0393(2) Uani 1 1 d . . . . .
O3 O 0.18305(4) 0.56201(8) 0.32028(3) 0.03073(15) Uani 1 1 d . . . . .
O4 O 0.41497(4) 0.52553(9) 0.30066(3) 0.03414(17) Uani 1 1 d . . . . .
N1 N 0.25887(3) 0.82378(7) 0.39346(2) 0.01642(11) Uani 1 1 d . . . . .
N2 N 0.16195(3) 0.87796(8) 0.35219(2) 0.01959(12) Uani 1 1 d . . . . .
N3 N 0.15667(3) 0.74402(8) 0.40709(2) 0.01837(12) Uani 1 1 d . . . . .
N4 N 0.37828(3) 0.83676(7) 0.38699(2) 0.01622(11) Uani 1 1 d . . . . .
C1 C 0.19559(4) 0.81749(8) 0.38508(3) 0.01675(12) Uani 1 1 d . . . . .
C2 C 0.09965(4) 0.84062(10) 0.35305(3) 0.02308(15) Uani 1 1 d . . . . .
C3 C 0.09632(4) 0.75749(10) 0.38731(3) 0.02181(15) Uani 1 1 d . . . . .
C4 C 0.19157(4) 0.95751(9) 0.31905(3) 0.02217(15) Uani 1 1 d . . . . .
H4 H 0.235277 0.975538 0.330925 0.027 Uiso 1 1 calc R U . . .
C5 C 0.19565(6) 0.87938(11) 0.27724(3) 0.03039(19) Uani 1 1 d . . . . .
H5A H 0.219167 0.799017 0.283720 0.046 Uiso 1 1 calc R U . . .
H5B H 0.216848 0.931363 0.256144 0.046 Uiso 1 1 calc R U . . .
H5C H 0.153567 0.857523 0.264991 0.046 Uiso 1 1 calc R U . . .
C6 C 0.15968(5) 1.08898(11) 0.31156(4) 0.0328(2) Uani 1 1 d . . . . .
H6A H 0.118920 1.076263 0.295642 0.049 Uiso 1 1 calc R U . . .
H6B H 0.185503 1.145025 0.294504 0.049 Uiso 1 1 calc R U . . .
H6C H 0.154098 1.130242 0.339700 0.049 Uiso 1 1 calc R U . . .
C7 C 0.04800(5) 0.88701(14) 0.32164(4) 0.0365(2) Uani 1 1 d . . . . .
H7A H 0.038726 0.978396 0.327740 0.055 Uiso 1 1 calc R U . . .
H7B H 0.010767 0.833894 0.324724 0.055 Uiso 1 1 calc R U . . .
H7C H 0.060635 0.879183 0.291837 0.055 Uiso 1 1 calc R U . . .
C8 C 0.04024(4) 0.68988(12) 0.40207(4) 0.02871(19) Uani 1 1 d . . . . .
H8A H 0.041356 0.597706 0.393832 0.043 Uiso 1 1 calc R U . . .
H8B H 0.002501 0.730401 0.388252 0.043 Uiso 1 1 calc R U . . .
H8C H 0.040066 0.697145 0.433799 0.043 Uiso 1 1 calc R U . . .
C9 C 0.17797(4) 0.67156(9) 0.44730(3) 0.02202(15) Uani 1 1 d . . . . .
H9 H 0.224552 0.673933 0.449470 0.026 Uiso 1 1 calc R U . . .
C10 C 0.15924(6) 0.52829(11) 0.44522(4) 0.0324(2) Uani 1 1 d . . . . .
H10A H 0.114267 0.520668 0.447691 0.049 Uiso 1 1 calc R U . . .
H10B H 0.181647 0.480931 0.469234 0.049 Uiso 1 1 calc R U . . .
H10C H 0.169760 0.491171 0.417384 0.049 Uiso 1 1 calc R U . . .
C11 C 0.15741(6) 0.74178(13) 0.48735(3) 0.0336(2) Uani 1 1 d . . . . .
H11A H 0.173120 0.831442 0.487773 0.050 Uiso 1 1 calc R U . . .
H11B H 0.174087 0.696192 0.513697 0.050 Uiso 1 1 calc R U . . .
H11C H 0.111800 0.742888 0.486362 0.050 Uiso 1 1 calc R U . . .
C12 C 0.28698(4) 0.93984(8) 0.40985(2) 0.01599(12) Uani 1 1 d . . . . .
C13 C 0.25626(4) 1.04192(8) 0.42891(3) 0.01961(13) Uani 1 1 d . . . . .
H13 H 0.212544 1.037558 0.431184 0.024 Uiso 1 1 calc R U . . .
C14 C 0.28986(4) 1.15082(9) 0.44470(3) 0.02182(14) Uani 1 1 d . . . . .
H14 H 0.269010 1.221015 0.457480 0.026 Uiso 1 1 calc R U . . .
C15 C 0.35402(4) 1.15602(9) 0.44163(3) 0.02146(14) Uani 1 1 d . . . . .
H15 H 0.376788 1.230051 0.452426 0.026 Uiso 1 1 calc R U . . .
C16 C 0.38521(4) 1.05382(8) 0.42289(3) 0.01907(13) Uani 1 1 d . . . . .
H16 H 0.429054 1.058278 0.421279 0.023 Uiso 1 1 calc R U . . .
C17 C 0.35230(3) 0.94483(8) 0.40648(2) 0.01550(12) Uani 1 1 d . . . . .
C18 C 0.44022(4) 0.84466(8) 0.37349(3) 0.01687(12) Uani 1 1 d . . . . .
C19 C 0.45058(4) 0.91415(8) 0.33505(3) 0.01896(13) Uani 1 1 d . . . . .
C20 C 0.51108(4) 0.92023(10) 0.32185(3) 0.02381(16) Uani 1 1 d . . . . .
H20 H 0.518711 0.967388 0.296240 0.029 Uiso 1 1 calc R U . . .
C21 C 0.56049(4) 0.85865(10) 0.34540(3) 0.02572(17) Uani 1 1 d . . . . .
H21 H 0.601429 0.864325 0.336031 0.031 Uiso 1 1 calc R U . . .
C22 C 0.54956(4) 0.78900(10) 0.38261(3) 0.02382(16) Uani 1 1 d . . . . .
H22 H 0.583254 0.746088 0.398431 0.029 Uiso 1 1 calc R U . . .
C23 C 0.48960(4) 0.78073(9) 0.39734(3) 0.01933(13) Uani 1 1 d . . . . .
C24 C 0.39656(4) 0.97212(9) 0.30662(3) 0.02167(14) Uani 1 1 d . . . . .
H24 H 0.361496 0.987494 0.325489 0.026 Uiso 1 1 calc R U . . .
C25 C 0.37431(5) 0.87247(11) 0.27152(3) 0.02871(18) Uani 1 1 d . . . . .
H25A H 0.408675 0.851560 0.253605 0.043 Uiso 1 1 calc R U . . .
H25B H 0.339568 0.909371 0.253040 0.043 Uiso 1 1 calc R U . . .
H25C H 0.360488 0.792940 0.285530 0.043 Uiso 1 1 calc R U . . .
C26 C 0.41209(5) 1.10227(10) 0.28577(3) 0.02843(18) Uani 1 1 d . . . . .
H26A H 0.425793 1.164721 0.308620 0.043 Uiso 1 1 calc R U . . .
H26B H 0.374944 1.136065 0.269068 0.043 Uiso 1 1 calc R U . . .
H26C H 0.445463 1.089391 0.266278 0.043 Uiso 1 1 calc R U . . .
C27 C 0.47987(4) 0.70244(10) 0.43814(3) 0.02355(16) Uani 1 1 d . . . . .
H27 H 0.434906 0.709500 0.443903 0.028 Uiso 1 1 calc R U . . .
C28 C 0.49459(7) 0.55781(12) 0.43169(4) 0.0370(2) Uani 1 1 d . . . . .
H28A H 0.469633 0.524739 0.406071 0.055 Uiso 1 1 calc R U . . .
H28B H 0.484593 0.508573 0.457522 0.055 Uiso 1 1 calc R U . . .
H28C H 0.538964 0.547700 0.427358 0.055 Uiso 1 1 calc R U . . .
C29 C 0.51843(6) 0.75815(14) 0.47760(3) 0.0356(2) Uani 1 1 d . . . . .
H29A H 0.562820 0.752476 0.472781 0.053 Uiso 1 1 calc R U . . .
H29B H 0.510183 0.708142 0.503665 0.053 Uiso 1 1 calc R U . . .
H29C H 0.507008 0.849534 0.481675 0.053 Uiso 1 1 calc R U . . .
C30 C 0.30103(5) 0.32169(9) 0.34334(3) 0.02367(15) Uani 1 1 d . . . . .
C31 C 0.32271(5) 0.47770(9) 0.41258(3) 0.02763(18) Uani 1 1 d . . . . .
C32 C 0.23312(4) 0.53521(9) 0.33370(3) 0.02284(15) Uani 1 1 d . . . . .
C33 C 0.37405(4) 0.51421(9) 0.32247(3) 0.02387(15) Uani 1 1 d . . . . .

loop_
_atom_site_aniso_label
_atom_site_aniso_U_11
_atom_site_aniso_U_22
_atom_site_aniso_U_33
_atom_site_aniso_U_23
_atom_site_aniso_U_13
_atom_site_aniso_U_12
Ga1 0.01499(4) 0.01548(4) 0.01643(4) -0.00093(3) 0.00322(3) -0.00091(3)
Fe1 0.02154(5) 0.01614(5) 0.01834(5) -0.00225(4) 0.00323(4) -0.00097(4)
O1 0.0396(4) 0.0212(3) 0.0333(4) -0.0065(3) 0.0049(3) -0.0021(3)
O2 0.0718(6) 0.0237(3) 0.0219(3) -0.0010(3) 0.0003(4) 0.0006(4)
O3 0.0246(3) 0.0335(4) 0.0335(4) -0.0039(3) -0.0012(3) -0.0027(3)
O4 0.0237(3) 0.0424(4) 0.0374(4) -0.0007(3) 0.0095(3) 0.0031(3)
N1 0.0133(2) 0.0174(3) 0.0188(3) -0.0013(2) 0.0030(2) -0.0012(2)
N2 0.0156(3) 0.0233(3) 0.0200(3) 0.0022(2) 0.0020(2) -0.0004(2)
N3 0.0153(3) 0.0232(3) 0.0171(3) -0.0006(2) 0.0039(2) -0.0031(2)
N4 0.0144(2) 0.0178(3) 0.0170(3) -0.0009(2) 0.0048(2) -0.0015(2)
C1 0.0150(3) 0.0188(3) 0.0169(3) -0.0008(2) 0.0036(2) -0.0014(2)
C2 0.0148(3) 0.0295(4) 0.0249(4) 0.0001(3) 0.0010(3) -0.0007(3)
C3 0.0142(3) 0.0294(4) 0.0221(3) -0.0028(3) 0.0034(3) -0.0030(3)
C4 0.0212(3) 0.0234(4) 0.0220(4) 0.0050(3) 0.0023(3) -0.0004(3)
C5 0.0367(5) 0.0333(5) 0.0217(4) 0.0031(3) 0.0054(3) -0.0015(4)
C6 0.0327(5) 0.0257(4) 0.0398(5) 0.0079(4) 0.0012(4) 0.0036(4)
C7 0.0185(4) 0.0504(7) 0.0393(6) 0.0097(5) -0.0060(4) -0.0005(4)
C8 0.0174(3) 0.0402(5) 0.0294(4) -0.0027(4) 0.0069(3) -0.0080(3)
C9 0.0210(3) 0.0278(4) 0.0176(3) 0.0025(3) 0.0040(3) -0.0045(3)
C10 0.0381(5) 0.0284(5) 0.0309(5) 0.0067(4) 0.0036(4) -0.0084(4)
C11 0.0360(5) 0.0471(6) 0.0182(4) -0.0033(4) 0.0060(3) -0.0032(5)
C12 0.0158(3) 0.0173(3) 0.0153(3) -0.0001(2) 0.0037(2) -0.0010(2)
C13 0.0185(3) 0.0203(3) 0.0206(3) -0.0026(3) 0.0050(3) 0.0009(3)
C14 0.0244(4) 0.0196(3) 0.0219(3) -0.0034(3) 0.0040(3) 0.0013(3)
C15 0.0233(3) 0.0194(3) 0.0217(3) -0.0029(3) 0.0017(3) -0.0028(3)
C16 0.0184(3) 0.0192(3) 0.0198(3) -0.0011(3) 0.0029(3) -0.0032(3)
C17 0.0158(3) 0.0169(3) 0.0143(3) 0.0004(2) 0.0038(2) -0.0007(2)
C18 0.0151(3) 0.0198(3) 0.0162(3) -0.0007(2) 0.0046(2) -0.0012(2)
C19 0.0180(3) 0.0218(3) 0.0178(3) 0.0010(3) 0.0059(2) -0.0002(3)
C20 0.0211(3) 0.0288(4) 0.0228(4) 0.0039(3) 0.0102(3) 0.0005(3)
C21 0.0181(3) 0.0331(5) 0.0272(4) 0.0019(3) 0.0093(3) 0.0001(3)
C22 0.0165(3) 0.0314(4) 0.0241(4) 0.0018(3) 0.0046(3) 0.0026(3)
C23 0.0158(3) 0.0243(4) 0.0183(3) 0.0011(3) 0.0039(2) 0.0003(3)
C24 0.0215(3) 0.0255(4) 0.0186(3) 0.0046(3) 0.0053(3) 0.0014(3)
C25 0.0314(4) 0.0330(5) 0.0215(4) 0.0032(3) 0.0003(3) -0.0027(4)
C26 0.0318(4) 0.0263(4) 0.0280(4) 0.0070(3) 0.0080(4) 0.0018(3)
C27 0.0203(3) 0.0312(4) 0.0194(3) 0.0047(3) 0.0031(3) 0.0013(3)
C28 0.0477(6) 0.0313(5) 0.0323(5) 0.0084(4) 0.0055(5) 0.0038(5)
C29 0.0361(5) 0.0508(7) 0.0196(4) 0.0020(4) 0.0006(4) -0.0039(5)
C30 0.0270(4) 0.0220(4) 0.0224(4) -0.0028(3) 0.0044(3) -0.0006(3)
C31 0.0414(5) 0.0166(3) 0.0250(4) -0.0025(3) 0.0032(4) -0.0004(3)
C32 0.0256(4) 0.0216(4) 0.0218(4) -0.0038(3) 0.0047(3) -0.0043(3)
C33 0.0221(4) 0.0241(4) 0.0254(4) -0.0023(3) 0.0020(3) 0.0022(3)

loop_
_atom_type_symbol
_atom_type_description
_atom_type_scat_dispersion_real
_atom_type_scat_dispersion_imag
_atom_type_scat_source
C C 0.0033 0.0016 'International Tables Vol C Tables 4.2.6.8 and 6.1.1.4'
H H 0.0000 0.0000 'International Tables Vol C Tables 4.2.6.8 and 6.1.1.4'
Fe Fe 0.3463 0.8444 'International Tables Vol C Tables 4.2.6.8 and 6.1.1.4'
Ga Ga 0.2307 1.6083 'International Tables Vol C Tables 4.2.6.8 and 6.1.1.4'
N N 0.0061 0.0033 'International Tables Vol C Tables 4.2.6.8 and 6.1.1.4'
O O 0.0106 0.0060 'International Tables Vol C Tables 4.2.6.8 and 6.1.1.4'

loop_
_geom_angle_atom_site_label_1
_geom_angle_atom_site_label_2
_geom_angle_atom_site_label_3
_geom_angle
_geom_angle_site_symmetry_1
_geom_angle_site_symmetry_3
_geom_angle_publ_flag
N4 Ga1 N1 86.38(3) . . ?
N4 Ga1 Fe1 143.06(2) . . ?
N1 Ga1 Fe1 129.20(2) . . ?
C31 Fe1 C32 117.28(5) . . ?
C31 Fe1 C33 119.93(5) . . ?
C32 Fe1 C33 119.82(4) . . ?
C31 Fe1 C30 97.20(4) . . ?
C32 Fe1 C30 95.22(4) . . ?
C33 Fe1 C30 94.85(4) . . ?
C31 Fe1 Ga1 80.61(3) . . ?
C32 Fe1 Ga1 85.11(3) . . ?
C33 Fe1 Ga1 86.98(3) . . ?
C30 Fe1 Ga1 177.67(3) . . ?
C1 N1 C12 120.02(7) . . ?
C1 N1 Ga1 126.86(6) . . ?
C12 N1 Ga1 111.36(5) . . ?
C1 N2 C2 108.66(7) . . ?
C1 N2 C4 122.22(7) . . ?
C2 N2 C4 128.78(7) . . ?
C1 N3 C3 108.56(7) . . ?
C1 N3 C9 122.34(7) . . ?
C3 N3 C9 128.96(7) . . ?
C17 N4 C18 119.53(7) . . ?
C17 N4 Ga1 112.57(5) . . ?
C18 N4 Ga1 126.90(5) . . ?
N3 C1 N2 108.43(7) . . ?
N3 C1 N1 125.44(7) . . ?
N2 C1 N1 126.05(7) . . ?
C3 C2 N2 107.12(8) . . ?
C3 C2 C7 128.27(9) . . ?
N2 C2 C7 124.60(9) . . ?
C2 C3 N3 107.23(7) . . ?
C2 C3 C8 128.21(9) . . ?
N3 C3 C8 124.56(9) . . ?
N2 C4 C6 112.21(8) . . ?
N2 C4 C5 110.23(8) . . ?
C6 C4 C5 113.12(9) . . ?
N2 C4 H4 107.0 . . ?
C6 C4 H4 107.0 . . ?
C5 C4 H4 107.0 . . ?
C4 C5 H5A 109.5 . . ?
C4 C5 H5B 109.5 . . ?
H5A C5 H5B 109.5 . . ?
C4 C5 H5C 109.5 . . ?
H5A C5 H5C 109.5 . . ?
H5B C5 H5C 109.5 . . ?
C4 C6 H6A 109.5 . . ?
C4 C6 H6B 109.5 . . ?
H6A C6 H6B 109.5 . . ?
C4 C6 H6C 109.5 . . ?
H6A C6 H6C 109.5 . . ?
H6B C6 H6C 109.5 . . ?
C2 C7 H7A 109.5 . . ?
C2 C7 H7B 109.5 . . ?
H7A C7 H7B 109.5 . . ?
C2 C7 H7C 109.5 . . ?
H7A C7 H7C 109.5 . . ?
H7B C7 H7C 109.5 . . ?
C3 C8 H8A 109.5 . . ?
C3 C8 H8B 109.5 . . ?
H8A C8 H8B 109.5 . . ?
C3 C8 H8C 109.5 . . ?
H8A C8 H8C 109.5 . . ?
H8B C8 H8C 109.5 . . ?
N3 C9 C11 110.33(8) . . ?
N3 C9 C10 112.58(8) . . ?
C11 C9 C10 113.44(8) . . ?
N3 C9 H9 106.7 . . ?
C11 C9 H9 106.7 . . ?
C10 C9 H9 106.7 . . ?
C9 C10 H10A 109.5 . . ?
C9 C10 H10B 109.5 . . ?
H10A C10 H10B 109.5 . . ?
C9 C10 H10C 109.5 . . ?
H10A C10 H10C 109.5 . . ?
H10B C10 H10C 109.5 . . ?
C9 C11 H11A 109.5 . . ?
C9 C11 H11B 109.5 . . ?
H11A C11 H11B 109.5 . . ?
C9 C11 H11C 109.5 . . ?
H11A C11 H11C 109.5 . . ?
H11B C11 H11C 109.5 . . ?
C13 C12 N1 125.52(7) . . ?
C13 C12 C17 120.62(7) . . ?
N1 C12 C17 113.84(7) . . ?
C12 C13 C14 119.87(8) . . ?
C12 C13 H13 120.1 . . ?
C14 C13 H13 120.1 . . ?
C15 C14 C13 119.76(8) . . ?
C15 C14 H14 120.1 . . ?
C13 C14 H14 120.1 . . ?
C14 C15 C16 120.73(8) . . ?
C14 C15 H15 119.6 . . ?
C16 C15 H15 119.6 . . ?
C15 C16 C17 120.33(8) . . ?
C15 C16 H16 119.8 . . ?
C17 C16 H16 119.8 . . ?
C16 C17 N4 125.57(7) . . ?
C16 C17 C12 118.69(7) . . ?
N4 C17 C12 115.74(7) . . ?
C23 C18 C19 120.69(7) . . ?
C23 C18 N4 120.40(7) . . ?
C19 C18 N4 118.87(7) . . ?
C20 C19 C18 118.52(8) . . ?
C20 C19 C24 120.26(7) . . ?
C18 C19 C24 121.05(7) . . ?
C21 C20 C19 121.38(8) . . ?
C21 C20 H20 119.3 . . ?
C19 C20 H20 119.3 . . ?
C22 C21 C20 119.55(8) . . ?
C22 C21 H21 120.2 . . ?
C20 C21 H21 120.2 . . ?
C21 C22 C23 121.16(8) . . ?
C21 C22 H22 119.4 . . ?
C23 C22 H22 119.4 . . ?
C22 C23 C18 118.68(8) . . ?
C22 C23 C27 119.22(8) . . ?
C18 C23 C27 122.10(7) . . ?
C19 C24 C26 113.62(8) . . ?
C19 C24 C25 109.10(8) . . ?
C26 C24 C25 110.63(8) . . ?
C19 C24 H24 107.8 . . ?
C26 C24 H24 107.8 . . ?
C25 C24 H24 107.8 . . ?
C24 C25 H25A 109.5 . . ?
C24 C25 H25B 109.5 . . ?
H25A C25 H25B 109.5 . . ?
C24 C25 H25C 109.5 . . ?
H25A C25 H25C 109.5 . . ?
H25B C25 H25C 109.5 . . ?
C24 C26 H26A 109.5 . . ?
C24 C26 H26B 109.5 . . ?
H26A C26 H26B 109.5 . . ?
C24 C26 H26C 109.5 . . ?
H26A C26 H26C 109.5 . . ?
H26B C26 H26C 109.5 . . ?
C23 C27 C29 111.00(8) . . ?
C23 C27 C28 111.21(8) . . ?
C29 C27 C28 111.09(9) . . ?
C23 C27 H27 107.8 . . ?
C29 C27 H27 107.8 . . ?
C28 C27 H27 107.8 . . ?
C27 C28 H28A 109.5 . . ?
C27 C28 H28B 109.5 . . ?
H28A C28 H28B 109.5 . . ?
C27 C28 H28C 109.5 . . ?
H28A C28 H28C 109.5 . . ?
H28B C28 H28C 109.5 . . ?
C27 C29 H29A 109.5 . . ?
C27 C29 H29B 109.5 . . ?
H29A C29 H29B 109.5 . . ?
C27 C29 H29C 109.5 . . ?
H29A C29 H29C 109.5 . . ?
H29B C29 H29C 109.5 . . ?
O1 C30 Fe1 178.33(10) . . ?
O2 C31 Fe1 178.54(11) . . ?
O3 C32 Fe1 178.98(9) . . ?
O4 C33 Fe1 177.93(9) . . ?

loop_
_geom_bond_atom_site_label_1
_geom_bond_atom_site_label_2
_geom_bond_distance
_geom_bond_site_symmetry_2
_geom_bond_publ_flag
Ga1 N4 1.8697(7) . ?
Ga1 N1 1.9239(7) . ?
Ga1 Fe1 2.27163(15) . ?
Fe1 C31 1.7788(10) . ?
Fe1 C32 1.7809(10) . ?
Fe1 C33 1.7872(10) . ?
Fe1 C30 1.7909(10) . ?
O1 C30 1.1459(12) . ?
O2 C31 1.1609(13) . ?
O3 C32 1.1572(12) . ?
O4 C33 1.1540(12) . ?
N1 C1 1.3683(10) . ?
N1 C12 1.4114(10) . ?
N2 C1 1.3495(11) . ?
N2 C2 1.3968(11) . ?
N2 C4 1.4879(11) . ?
N3 C1 1.3480(10) . ?
N3 C3 1.3983(11) . ?
N3 C9 1.4858(12) . ?
N4 C17 1.3981(10) . ?
N4 C18 1.4291(10) . ?
C2 C3 1.3628(14) . ?
C2 C7 1.4938(14) . ?
C3 C8 1.4931(12) . ?
C4 C6 1.5231(14) . ?
C4 C5 1.5247(14) . ?
C4 H4 1.0000 . ?
C5 H5A 0.9800 . ?
C5 H5B 0.9800 . ?
C5 H5C 0.9800 . ?
C6 H6A 0.9800 . ?
C6 H6B 0.9800 . ?
C6 H6C 0.9800 . ?
C7 H7A 0.9800 . ?
C7 H7B 0.9800 . ?
C7 H7C 0.9800 . ?
C8 H8A 0.9800 . ?
C8 H8B 0.9800 . ?
C8 H8C 0.9800 . ?
C9 C11 1.5231(14) . ?
C9 C10 1.5246(15) . ?
C9 H9 1.0000 . ?
C10 H10A 0.9800 . ?
C10 H10B 0.9800 . ?
C10 H10C 0.9800 . ?
C11 H11A 0.9800 . ?
C11 H11B 0.9800 . ?
C11 H11C 0.9800 . ?
C12 C13 1.3925(11) . ?
C12 C17 1.4187(11) . ?
C13 C14 1.3978(12) . ?
C13 H13 0.9500 . ?
C14 C15 1.3925(13) . ?
C14 H14 0.9500 . ?
C15 C16 1.3940(12) . ?
C15 H15 0.9500 . ?
C16 C17 1.3974(11) . ?
C16 H16 0.9500 . ?
C18 C23 1.4066(12) . ?
C18 C19 1.4140(11) . ?
C19 C20 1.3954(12) . ?
C19 C24 1.5214(12) . ?
C20 C21 1.3918(14) . ?
C20 H20 0.9500 . ?
C21 C22 1.3856(14) . ?
C21 H21 0.9500 . ?
C22 C23 1.4033(12) . ?
C22 H22 0.9500 . ?
C23 C27 1.5190(12) . ?
C24 C26 1.5298(13) . ?
C24 C25 1.5371(14) . ?
C24 H24 1.0000 . ?
C25 H25A 0.9800 . ?
C25 H25B 0.9800 . ?
C25 H25C 0.9800 . ?
C26 H26A 0.9800 . ?
C26 H26B 0.9800 . ?
C26 H26C 0.9800 . ?
C27 C29 1.5283(15) . ?
C27 C28 1.5338(16) . ?
C27 H27 1.0000 . ?
C28 H28A 0.9800 . ?
C28 H28B 0.9800 . ?
C28 H28C 0.9800 . ?
C29 H29A 0.9800 . ?
C29 H29B 0.9800 . ?
C29 H29C 0.9800 . ?

loop_
_geom_torsion_atom_site_label_1
_geom_torsion_atom_site_label_2
_geom_torsion_atom_site_label_3
_geom_torsion_atom_site_label_4
_geom_torsion
_geom_torsion_site_symmetry_1
_geom_torsion_site_symmetry_2
_geom_torsion_site_symmetry_3
_geom_torsion_site_symmetry_4
_geom_torsion_publ_flag
N1 Ga1 N4 C17 3.02(6) . . . . ?
Fe1 Ga1 N4 C17 -162.85(4) . . . . ?
N1 Ga1 N4 C18 -165.39(7) . . . . ?
Fe1 Ga1 N4 C18 28.74(9) . . . . ?
C3 N3 C1 N2 0.45(10) . . . . ?
C9 N3 C1 N2 -175.61(8) . . . . ?
C3 N3 C1 N1 -176.40(8) . . . . ?
C9 N3 C1 N1 7.54(13) . . . . ?
C2 N2 C1 N3 -0.62(10) . . . . ?
C4 N2 C1 N3 -174.40(8) . . . . ?
C2 N2 C1 N1 176.21(8) . . . . ?
C4 N2 C1 N1 2.43(13) . . . . ?
C12 N1 C1 N3 -112.34(9) . . . . ?
Ga1 N1 C1 N3 84.16(10) . . . . ?
C12 N1 C1 N2 71.35(11) . . . . ?
Ga1 N1 C1 N2 -92.15(10) . . . . ?
C1 N2 C2 C3 0.55(10) . . . . ?
C4 N2 C2 C3 173.80(9) . . . . ?
C1 N2 C2 C7 -179.89(10) . . . . ?
C4 N2 C2 C7 -6.64(16) . . . . ?
N2 C2 C3 N3 -0.26(10) . . . . ?
C7 C2 C3 N3 -179.81(11) . . . . ?
N2 C2 C3 C8 -179.66(9) . . . . ?
C7 C2 C3 C8 0.80(18) . . . . ?
C1 N3 C3 C2 -0.11(10) . . . . ?
C9 N3 C3 C2 175.61(9) . . . . ?
C1 N3 C3 C8 179.32(9) . . . . ?
C9 N3 C3 C8 -4.96(15) . . . . ?
C1 N2 C4 C6 -132.46(9) . . . . ?
C2 N2 C4 C6 55.10(13) . . . . ?
C1 N2 C4 C5 100.50(10) . . . . ?
C2 N2 C4 C5 -71.94(12) . . . . ?
C1 N3 C9 C11 103.67(10) . . . . ?
C3 N3 C9 C11 -71.53(12) . . . . ?
C1 N3 C9 C10 -128.49(9) . . . . ?
C3 N3 C9 C10 56.32(12) . . . . ?
C1 N1 C12 C13 16.97(12) . . . . ?
Ga1 N1 C12 C13 -177.15(7) . . . . ?
C1 N1 C12 C17 -164.61(7) . . . . ?
Ga1 N1 C12 C17 1.27(8) . . . . ?
N1 C12 C13 C14 178.68(8) . . . . ?
C17 C12 C13 C14 0.36(12) . . . . ?
C12 C13 C14 C15 -0.60(13) . . . . ?
C13 C14 C15 C16 0.11(14) . . . . ?
C14 C15 C16 C17 0.63(13) . . . . ?
C15 C16 C17 N4 179.92(8) . . . . ?
C15 C16 C17 C12 -0.86(12) . . . . ?
C18 N4 C17 C16 -14.50(12) . . . . ?
Ga1 N4 C17 C16 176.14(7) . . . . ?
C18 N4 C17 C12 166.26(7) . . . . ?
Ga1 N4 C17 C12 -3.10(9) . . . . ?
C13 C12 C17 C16 0.37(12) . . . . ?
N1 C12 C17 C16 -178.14(7) . . . . ?
C13 C12 C17 N4 179.66(7) . . . . ?
N1 C12 C17 N4 1.16(10) . . . . ?
C17 N4 C18 C23 106.06(9) . . . . ?
Ga1 N4 C18 C23 -86.25(9) . . . . ?
C17 N4 C18 C19 -75.97(10) . . . . ?
Ga1 N4 C18 C19 91.72(9) . . . . ?
C23 C18 C19 C20 -1.36(13) . . . . ?
N4 C18 C19 C20 -179.33(8) . . . . ?
C23 C18 C19 C24 173.85(8) . . . . ?
N4 C18 C19 C24 -4.12(12) . . . . ?
C18 C19 C20 C21 0.64(14) . . . . ?
C24 C19 C20 C21 -174.60(9) . . . . ?
C19 C20 C21 C22 0.43(16) . . . . ?
C20 C21 C22 C23 -0.82(16) . . . . ?
C21 C22 C23 C18 0.11(14) . . . . ?
C21 C22 C23 C27 179.58(9) . . . . ?
C19 C18 C23 C22 0.99(13) . . . . ?
N4 C18 C23 C22 178.92(8) . . . . ?
C19 C18 C23 C27 -178.47(8) . . . . ?
N4 C18 C23 C27 -0.53(13) . . . . ?
C20 C19 C24 C26 -40.46(12) . . . . ?
C18 C19 C24 C26 144.42(8) . . . . ?
C20 C19 C24 C25 83.48(10) . . . . ?
C18 C19 C24 C25 -91.64(10) . . . . ?
C22 C23 C27 C29 60.82(12) . . . . ?
C18 C23 C27 C29 -119.73(10) . . . . ?
C22 C23 C27 C28 -63.40(12) . . . . ?
C18 C23 C27 C28 116.05(10) . . . . ?
